data_4329370
loop_
_publ_author_name
'Manolis J. Manos'
'Eleni J. Kyprianidou'
'Giannis S. Papaefstathiou'
'Anastasios J. Tasiopoulos'

_publ_section_title
;
 Insertion of Functional Groups into a Nd3+ Metal-Organic Framework via
 Single-Crystal-to-Single-Crystal Coordinating Solvent Exchange
;
_journal_name_full 'Inorganic Chemistry'
_journal_page_first 6308
_journal_page_last 6314
_journal_paper_doi 10.1021/ic3005085
_journal_volume 51
_journal_year 2012
_chemical_formula_moiety 'C20 H18 N Nd O8'
_chemical_formula_sum 'C20 H18 N Nd O8'
_chemical_formula_weight 544.59
_chemical_name_systematic
; 
 ? 
;
_space_group_IT_number 15
_symmetry_cell_setting monoclinic
_symmetry_space_group_name_Hall '-C 2yc'
_symmetry_space_group_name_H-M 'C 1 2/c 1'
_atom_sites_solution_hydrogens geom
_atom_sites_solution_primary direct
_atom_sites_solution_secondary difmap
_audit_creation_method SHELXL-97
_cell_angle_alpha 90.00
_cell_angle_beta 103.357(5)
_cell_angle_gamma 90.00
_cell_formula_units_Z 8
_cell_length_a 28.6605(11)
_cell_length_b 14.8265(9)
_cell_length_c 12.6284(9)
_cell_measurement_reflns_used 3709
_cell_measurement_temperature 100(2)
_cell_measurement_theta_max 28.5630
_cell_measurement_theta_min 2.9161
_cell_volume 5221.1(5)
_computing_cell_refinement 'CrysAlis RED'
_computing_data_collection 'CrysAlis CCD'
_computing_data_reduction 'CrysAlis RED'
_computing_molecular_graphics
;
 DIAMOND (Brandenburg, 2006)
 MERCURY (Bruno et al. 2002)
;
_computing_publication_material 'WINGX (Farrugia, 1999)'
_computing_structure_refinement 'SHELXL-97 (Sheldrick, 1997)'
_computing_structure_solution 'SHELXL-97 (Sheldrick, 1997)'
_diffrn_ambient_temperature 100(2)
_diffrn_detector_area_resol_mean 10.4223
_diffrn_measured_fraction_theta_full 0.998
_diffrn_measured_fraction_theta_max 0.998
_diffrn_measurement_device_type 'SuperNova, Dual, Cu at zero, Atlas'
_diffrn_measurement_method '\w scans'
_diffrn_radiation_monochromator mirror
_diffrn_radiation_source 'SuperNova (Mo) X-ray Source'
_diffrn_radiation_type MoK\a
_diffrn_radiation_wavelength 0.71073
_diffrn_reflns_av_R_equivalents 0.0407
_diffrn_reflns_av_sigmaI/netI 0.0538
_diffrn_reflns_limit_h_max 34
_diffrn_reflns_limit_h_min -24
_diffrn_reflns_limit_k_max 17
_diffrn_reflns_limit_k_min -17
_diffrn_reflns_limit_l_max 14
_diffrn_reflns_limit_l_min -14
_diffrn_reflns_number 11049
_diffrn_reflns_theta_full 25.00
_diffrn_reflns_theta_max 25.00
_diffrn_reflns_theta_min 2.92
_exptl_absorpt_coefficient_mu 2.026
_exptl_absorpt_correction_T_max 1.00000
_exptl_absorpt_correction_T_min 0.74826
_exptl_absorpt_correction_type multi-scan
_exptl_absorpt_process_details 'empirical absorption correction (CrysAlis RED, Oxford Diffraction)'
_exptl_crystal_colour colorless
_exptl_crystal_density_diffrn 1.386
_exptl_crystal_description plate
_exptl_crystal_F_000 2152
_exptl_crystal_size_max 0.09
_exptl_crystal_size_mid 0.03
_exptl_crystal_size_min 0.02
_refine_diff_density_max 1.920
_refine_diff_density_min -1.248
_refine_diff_density_rms 0.149
_refine_ls_extinction_method none
_refine_ls_goodness_of_fit_ref 1.018
_refine_ls_hydrogen_treatment mixed
_refine_ls_matrix_type full
_refine_ls_number_parameters 275
_refine_ls_number_reflns 4591
_refine_ls_number_restraints 25
_refine_ls_restrained_S_all 1.047
_refine_ls_R_factor_all 0.0620
_refine_ls_R_factor_gt 0.0475
_refine_ls_shift/su_max 0.001
_refine_ls_shift/su_mean 0.000
_refine_ls_structure_factor_coef Fsqd
_refine_ls_weighting_details 'calc w=1/[\s^2^(Fo^2^)+(0.0940P)^2^+0.0000P] where P=(Fo^2^+2Fc^2^)/3'
_refine_ls_weighting_scheme calc
_refine_ls_wR_factor_gt 0.1350
_refine_ls_wR_factor_ref 0.1435
_reflns_number_gt 3472
_reflns_number_total 4591
_reflns_threshold_expression >2sigma(I)
_cod_data_source_file ic3005085_si_002_08.cif
_cod_data_source_block UCY-2-EtOH
_cod_original_sg_symbol_H-M 'C 2/c'
_cod_database_code 4329370

loop_
_symmetry_equiv_pos_as_xyz
'x, y, z'
'-x, y, -z+1/2'
'x+1/2, y+1/2, z'
'-x+1/2, y+1/2, -z+1/2'
'-x, -y, -z'
'x, -y, z-1/2'
'-x+1/2, -y+1/2, -z'
'x+1/2, -y+1/2, z-1/2'

loop_
_atom_site_label
_atom_site_type_symbol
_atom_site_fract_x
_atom_site_fract_y
_atom_site_fract_z
_atom_site_U_iso_or_equiv
_atom_site_adp_type
_atom_site_occupancy
_atom_site_symmetry_multiplicity
_atom_site_calc_flag
_atom_site_refinement_flags
Nd1 Nd 0.320095(11) 0.28497(2) 0.55718(3) 0.02693(16) Uani 1 1 d .
O1 O 0.38438(16) 0.1795(3) 0.5278(4) 0.0378(12) Uani 1 1 d .
O2 O 0.39270(18) 0.3220(4) 0.4850(5) 0.0550(15) Uani 1 1 d .
O3 O 0.29546(15) 0.4277(3) 0.4586(4) 0.0416(12) Uani 1 1 d .
O4 O 0.26871(14) 0.1538(3) 0.5387(3) 0.0307(10) Uani 1 1 d .
O5 O 0.27351(15) 0.3229(4) 0.6875(4) 0.0385(12) Uani 1 1 d .
O6 O 0.29869(16) 0.2418(3) 0.3661(4) 0.0341(11) Uani 1 1 d .
O7 O 0.3628(3) 0.2091(4) 0.7289(5) 0.071(2) Uani 1 1 d D
O8 O 0.3656(2) 0.4067(5) 0.6769(6) 0.082(2) Uani 1 1 d DU
N1 N 0.59584(17) 0.0765(4) 0.3477(5) 0.0351(13) Uani 1 1 d .
C1 C 0.4056(2) 0.2405(5) 0.4894(6) 0.0338(16) Uani 1 1 d .
C2 C 0.4495(2) 0.2175(5) 0.4475(6) 0.0335(16) Uani 1 1 d .
C3 C 0.4781(3) 0.2852(5) 0.4208(8) 0.052(2) Uani 1 1 d .
H3 H 0.4688 0.3452 0.4227 0.063 Uiso 1 1 calc R
C4 C 0.5203(3) 0.2639(5) 0.3911(7) 0.047(2) Uani 1 1 d .
H4 H 0.5397 0.3097 0.3751 0.056 Uiso 1 1 calc R
C5 C 0.5339(2) 0.1746(5) 0.3852(5) 0.0347(16) Uani 1 1 d .
C6 C 0.5041(2) 0.1062(5) 0.4076(5) 0.0354(16) Uani 1 1 d .
H6 H 0.5123 0.0460 0.4015 0.042 Uiso 1 1 calc R
C7 C 0.4620(2) 0.1284(5) 0.4393(5) 0.0325(15) Uani 1 1 d .
H7 H 0.4422 0.0830 0.4548 0.039 Uiso 1 1 calc R
C8 C 0.5803(2) 0.1552(5) 0.3589(5) 0.0327(15) Uani 1 1 d .
C9 C 0.2508(2) 0.4168(4) 0.4356(5) 0.0288(14) Uani 1 1 d .
C10 C 0.2191(2) 0.4912(4) 0.3755(5) 0.0278(14) Uani 1 1 d .
C11 C 0.1712(2) 0.4990(4) 0.3840(5) 0.0298(14) Uani 1 1 d .
H11 H 0.1584 0.4576 0.4249 0.036 Uiso 1 1 calc R
C12 C 0.1431(2) 0.5695(5) 0.3306(5) 0.0314(15) Uani 1 1 d .
C13 C 0.1620(2) 0.6285(5) 0.2670(5) 0.0305(15) Uani 1 1 d .
H13 H 0.1429 0.6744 0.2299 0.037 Uiso 1 1 calc R
C14 C 0.2092(2) 0.6206(4) 0.2574(5) 0.0286(14) Uani 1 1 d .
C15 C 0.2378(2) 0.5528(4) 0.3144(5) 0.0287(14) Uani 1 1 d .
H15 H 0.2699 0.5489 0.3114 0.034 Uiso 1 1 calc R
C16 C 0.2292(2) 0.3151(5) 0.6884(5) 0.0310(15) Uani 1 1 d .
C17 C 0.3620(5) 0.2157(9) 0.8395(10) 0.101(4) Uani 1 1 d D
H17A H 0.3451 0.2699 0.8519 0.121 Uiso 1 1 calc R
H17B H 0.3945 0.2189 0.8838 0.121 Uiso 1 1 calc R
C18 C 0.3373(6) 0.1350(11) 0.8696(14) 0.153(6) Uani 1 1 d DU
H18A H 0.3352 0.1398 0.9442 0.229 Uiso 1 1 calc R
H18B H 0.3551 0.0818 0.8606 0.229 Uiso 1 1 calc R
H18C H 0.3057 0.1311 0.8236 0.229 Uiso 1 1 calc R
C19 C 0.3595(8) 0.4308(18) 0.7841(11) 0.251(8) Uani 1 1 d DU
H19A H 0.3604 0.3697 0.8119 0.301 Uiso 1 1 calc R
H19B H 0.3255 0.4438 0.7618 0.301 Uiso 1 1 calc R
C20 C 0.3676(6) 0.4767(12) 0.8928(11) 0.177(6) Uani 1 1 d DU
H20A H 0.3945 0.5169 0.9013 0.265 Uiso 1 1 calc R
H20B H 0.3740 0.4322 0.9496 0.265 Uiso 1 1 calc R
H20C H 0.3395 0.5104 0.8971 0.265 Uiso 1 1 calc R
H16 H 0.599(3) 0.204(5) 0.361(7) 0.06(3) Uiso 1 1 d .

loop_
_atom_site_aniso_label
_atom_site_aniso_U_11
_atom_site_aniso_U_22
_atom_site_aniso_U_33
_atom_site_aniso_U_23
_atom_site_aniso_U_13
_atom_site_aniso_U_12
Nd1 0.0162(2) 0.0310(2) 0.0379(3) -0.00181(15) 0.01507(15) 0.00060(14)
O1 0.028(2) 0.040(3) 0.055(3) 0.011(2) 0.028(2) 0.010(2)
O2 0.040(3) 0.041(3) 0.099(5) -0.009(3) 0.046(3) -0.007(3)
O3 0.023(2) 0.035(3) 0.070(3) 0.001(3) 0.018(2) -0.004(2)
O4 0.024(2) 0.031(2) 0.042(3) 0.000(2) 0.0174(19) 0.0042(19)
O5 0.023(2) 0.057(3) 0.041(3) -0.013(2) 0.018(2) 0.002(2)
O6 0.028(3) 0.039(3) 0.040(3) -0.005(2) 0.018(2) -0.002(2)
O7 0.099(5) 0.069(5) 0.039(3) -0.003(3) 0.007(3) 0.015(4)
O8 0.058(4) 0.091(5) 0.097(5) -0.015(4) 0.016(4) -0.039(4)
N1 0.018(3) 0.042(3) 0.051(3) 0.005(3) 0.020(2) 0.003(3)
C1 0.023(3) 0.032(4) 0.050(4) -0.003(3) 0.014(3) 0.000(3)
C2 0.019(3) 0.045(4) 0.039(4) 0.004(3) 0.012(3) -0.001(3)
C3 0.035(4) 0.036(4) 0.096(7) 0.001(4) 0.036(4) 0.006(3)
C4 0.034(4) 0.042(4) 0.074(6) -0.001(4) 0.034(4) -0.001(4)
C5 0.025(3) 0.044(4) 0.039(4) -0.001(3) 0.015(3) 0.002(3)
C6 0.019(3) 0.039(4) 0.050(4) -0.004(3) 0.013(3) 0.004(3)
C7 0.021(3) 0.037(4) 0.044(4) 0.004(3) 0.016(3) 0.002(3)
C8 0.021(3) 0.039(4) 0.042(4) 0.006(3) 0.016(3) 0.001(3)
C9 0.023(3) 0.029(4) 0.040(4) 0.000(3) 0.020(3) 0.000(3)
C10 0.020(3) 0.033(4) 0.034(3) -0.002(3) 0.014(3) 0.001(3)
C11 0.019(3) 0.028(3) 0.046(4) 0.005(3) 0.015(3) 0.001(3)
C12 0.022(3) 0.042(4) 0.034(4) -0.006(3) 0.015(3) -0.006(3)
C13 0.023(3) 0.039(4) 0.033(3) 0.005(3) 0.012(3) 0.008(3)
C14 0.022(3) 0.033(4) 0.034(3) -0.006(3) 0.014(3) 0.002(3)
C15 0.018(3) 0.038(4) 0.033(3) -0.003(3) 0.012(2) -0.002(3)
C16 0.025(3) 0.040(4) 0.032(4) 0.001(3) 0.016(3) 0.001(3)
C17 0.101(10) 0.133(13) 0.068(8) 0.003(7) 0.017(7) -0.014(8)
C18 0.161(8) 0.153(8) 0.145(7) 0.000(5) 0.034(5) -0.012(5)
C19 0.265(10) 0.262(10) 0.231(8) -0.024(5) 0.070(5) 0.005(5)
C20 0.182(8) 0.180(8) 0.170(7) -0.011(5) 0.046(5) 0.004(5)

loop_
_atom_type_symbol
_atom_type_description
_atom_type_scat_dispersion_real
_atom_type_scat_dispersion_imag
_atom_type_scat_source
C C 0.0033 0.0016 'International Tables Vol C Tables 4.2.6.8 and 6.1.1.4'
H H 0.0000 0.0000 'International Tables Vol C Tables 4.2.6.8 and 6.1.1.4'
N N 0.0061 0.0033 'International Tables Vol C Tables 4.2.6.8 and 6.1.1.4'
O O 0.0106 0.0060 'International Tables Vol C Tables 4.2.6.8 and 6.1.1.4'
Nd Nd -0.1943 3.0179 'International Tables Vol C Tables 4.2.6.8 and 6.1.1.4'

loop_
_geom_angle_atom_site_label_1
_geom_angle_atom_site_label_2
_geom_angle_atom_site_label_3
_geom_angle
_geom_angle_site_symmetry_1
_geom_angle_site_symmetry_3
O5 Nd1 O4 80.37(15) . .
O5 Nd1 O6 133.23(15) . .
O4 Nd1 O6 71.60(15) . .
O5 Nd1 O3 90.29(16) . .
O4 Nd1 O3 122.86(14) . .
O6 Nd1 O3 75.45(16) . .
O5 Nd1 O7 75.6(2) . .
O4 Nd1 O7 83.55(19) . .
O6 Nd1 O7 134.67(18) . .
O3 Nd1 O7 147.95(18) . .
O5 Nd1 O1 141.94(16) . .
O4 Nd1 O1 86.33(14) . .
O6 Nd1 O1 73.43(16) . .
O3 Nd1 O1 126.35(15) . .
O7 Nd1 O1 67.57(19) . .
O5 Nd1 O8 73.42(19) . .
O4 Nd1 O8 148.70(18) . .
O6 Nd1 O8 139.55(19) . .
O3 Nd1 O8 74.7(2) . .
O7 Nd1 O8 73.7(2) . .
O1 Nd1 O8 103.9(2) . .
O5 Nd1 O2 146.08(18) . .
O4 Nd1 O2 132.56(16) . .
O6 Nd1 O2 74.85(18) . .
O3 Nd1 O2 78.18(17) . .
O7 Nd1 O2 97.6(2) . .
O1 Nd1 O2 52.10(16) . .
O8 Nd1 O2 72.8(2) . .
O5 Nd1 O4 67.42(15) . 7_556
O4 Nd1 O4 74.79(16) . 7_556
O6 Nd1 O4 69.48(14) . 7_556
O3 Nd1 O4 50.16(13) . 7_556
O7 Nd1 O4 139.5(2) . 7_556
O1 Nd1 O4 142.05(15) . 7_556
O8 Nd1 O4 109.33(19) . 7_556
O2 Nd1 O4 122.34(17) . 7_556
O5 Nd1 C1 155.13(18) . .
O4 Nd1 C1 109.38(17) . .
O6 Nd1 C1 71.30(18) . .
O3 Nd1 C1 102.22(18) . .
O7 Nd1 C1 82.7(2) . .
O1 Nd1 C1 25.94(18) . .
O8 Nd1 C1 89.1(2) . .
O2 Nd1 C1 26.20(19) . .
O4 Nd1 C1 136.60(17) 7_556 .
O5 Nd1 C9 77.80(17) . .
O4 Nd1 C9 99.25(16) . .
O6 Nd1 C9 70.92(17) . .
O3 Nd1 C9 24.80(15) . .
O7 Nd1 C9 152.34(19) . .
O1 Nd1 C9 139.86(15) . .
O8 Nd1 C9 91.7(2) . .
O2 Nd1 C9 100.38(18) . .
O4 Nd1 C9 25.36(14) 7_556 .
C1 Nd1 C9 121.20(18) . .
O5 Nd1 Nd1 69.24(11) . 7_556
O4 Nd1 Nd1 39.89(10) . 7_556
O6 Nd1 Nd1 65.15(10) . 7_556
O3 Nd1 Nd1 84.02(10) . 7_556
O7 Nd1 Nd1 116.01(18) . 7_556
O1 Nd1 Nd1 119.09(12) . 7_556
O8 Nd1 Nd1 136.61(16) . 7_556
O2 Nd1 Nd1 139.16(15) . 7_556
O4 Nd1 Nd1 34.90(9) 7_556 7_556
C1 Nd1 Nd1 132.81(14) . 7_556
C9 Nd1 Nd1 59.65(12) . 7_556
C1 O1 Nd1 92.6(4) . .
C1 O2 Nd1 92.0(4) . .
C9 O3 Nd1 99.5(4) . .
C9 O4 Nd1 159.5(4) 7_556 .
C9 O4 Nd1 88.1(3) 7_556 7_556
Nd1 O4 Nd1 105.21(16) . 7_556
C16 O5 Nd1 133.8(4) . .
C16 O6 Nd1 134.8(4) 7_556 .
C17 O7 Nd1 135.6(7) . .
C19 O8 Nd1 125.5(10) . .
C8 N1 C12 117.0(6) . 3_545
O1 C1 O2 123.1(6) . .
O1 C1 C2 119.4(6) . .
O2 C1 C2 117.5(6) . .
O1 C1 Nd1 61.4(3) . .
O2 C1 Nd1 61.8(3) . .
C2 C1 Nd1 177.0(5) . .
C7 C2 C3 119.9(6) . .
C7 C2 C1 119.6(6) . .
C3 C2 C1 120.4(6) . .
C4 C3 C2 120.2(7) . .
C4 C3 H3 119.9 . .
C2 C3 H3 119.9 . .
C3 C4 C5 120.4(7) . .
C3 C4 H4 119.8 . .
C5 C4 H4 119.8 . .
C4 C5 C6 119.4(6) . .
C4 C5 C8 118.5(6) . .
C6 C5 C8 122.1(6) . .
C7 C6 C5 119.8(6) . .
C7 C6 H6 120.1 . .
C5 C6 H6 120.1 . .
C2 C7 C6 120.3(6) . .
C2 C7 H7 119.9 . .
C6 C7 H7 119.9 . .
N1 C8 C5 124.3(6) . .
N1 C8 H16 121(5) . .
C5 C8 H16 115(5) . .
O3 C9 O4 122.3(6) . 7_556
O3 C9 C10 118.9(6) . .
O4 C9 C10 118.8(5) 7_556 .
O3 C9 Nd1 55.7(3) . .
O4 C9 Nd1 66.6(3) 7_556 .
C10 C9 Nd1 174.5(4) . .
C15 C10 C11 120.0(6) . .
C15 C10 C9 119.7(5) . .
C11 C10 C9 120.3(5) . .
C12 C11 C10 119.3(6) . .
C12 C11 H11 120.4 . .
C10 C11 H11 120.4 . .
C13 C12 C11 119.7(5) . .
C13 C12 N1 123.9(6) . 3_455
C11 C12 N1 116.4(6) . 3_455
C12 C13 C14 121.2(6) . .
C12 C13 H13 119.4 . .
C14 C13 H13 119.4 . .
C15 C14 C13 119.1(6) . .
C15 C14 C16 120.3(5) . 6_565
C13 C14 C16 120.6(6) . 6_565
C10 C15 C14 120.6(5) . .
C10 C15 H15 119.7 . .
C14 C15 H15 119.7 . .
O6 C16 O5 124.4(6) 7_556 .
O6 C16 C14 118.0(6) 7_556 6_566
O5 C16 C14 117.6(6) . 6_566
O7 C17 C18 108.5(11) . .
O7 C17 H17A 110.0 . .
C18 C17 H17A 110.0 . .
O7 C17 H17B 110.0 . .
C18 C17 H17B 110.0 . .
H17A C17 H17B 108.4 . .
C17 C18 H18A 109.5 . .
C17 C18 H18B 109.5 . .
H18A C18 H18B 109.5 . .
C17 C18 H18C 109.5 . .
H18A C18 H18C 109.5 . .
H18B C18 H18C 109.5 . .
O8 C19 C20 160(2) . .
O8 C19 H19A 96.2 . .
C20 C19 H19A 96.2 . .
O8 C19 H19B 96.2 . .
C20 C19 H19B 96.2 . .
H19A C19 H19B 103.4 . .
C19 C20 H20A 109.5 . .
C19 C20 H20B 109.5 . .
H20A C20 H20B 109.5 . .
C19 C20 H20C 109.5 . .
H20A C20 H20C 109.5 . .
H20B C20 H20C 109.5 . .

loop_
_geom_bond_atom_site_label_1
_geom_bond_atom_site_label_2
_geom_bond_distance
_geom_bond_site_symmetry_2
Nd1 O5 2.413(4) .
Nd1 O4 2.418(4) .
Nd1 O6 2.434(5) .
Nd1 O3 2.473(5) .
Nd1 O7 2.498(6) .
Nd1 O1 2.509(4) .
Nd1 O8 2.516(6) .
Nd1 O2 2.518(5) .
Nd1 O4 2.710(4) 7_556
Nd1 C1 2.854(6) .
Nd1 C9 2.952(6) .
Nd1 Nd1 4.0772(6) 7_556
O1 C1 1.250(8) .
O2 C1 1.261(9) .
O3 C9 1.255(7) .
O4 C9 1.265(7) 7_556
O4 Nd1 2.710(4) 7_556
O5 C16 1.279(7) .
O6 C16 1.253(8) 7_556
O7 C17 1.405(13) .
O8 C19 1.450(5) .
N1 C8 1.269(9) .
N1 C12 1.424(7) 3_545
C1 C2 1.512(9) .
C2 C7 1.377(9) .
C2 C3 1.386(10) .
C3 C4 1.385(10) .
C3 H3 0.9300 .
C4 C5 1.387(11) .
C4 H4 0.9300 .
C5 C6 1.397(9) .
C5 C8 1.473(8) .
C6 C7 1.396(8) .
C6 H6 0.9300 .
C7 H7 0.9300 .
C8 H16 0.90(8) .
C9 O4 1.265(7) 7_556
C9 C10 1.516(9) .
C10 C15 1.382(8) .
C10 C11 1.406(8) .
C11 C12 1.395(9) .
C11 H11 0.9300 .
C12 C13 1.381(9) .
C12 N1 1.424(7) 3_455
C13 C14 1.390(8) .
C13 H13 0.9300 .
C14 C15 1.389(9) .
C14 C16 1.491(9) 6_565
C15 H15 0.9300 .
C16 O6 1.253(8) 7_556
C16 C14 1.491(9) 6_566
C17 C18 1.484(17) .
C17 H17A 0.9700 .
C17 H17B 0.9700 .
C18 H18A 0.9600 .
C18 H18B 0.9600 .
C18 H18C 0.9600 .
C19 C20 1.502(5) .
C19 H19A 0.9700 .
C19 H19B 0.9700 .
C20 H20A 0.9600 .
C20 H20B 0.9600 .
C20 H20C 0.9600 .
